data_7042164
loop_
_publ_author_name
'Han, Wang-Kang'
'Li, Zhi-Hua'
'Zhu, Wei'
'Li, Tao'
'Li, Zaijun'
'Ren, Xuehong'
'Gu, Zhi-Guo'

_publ_section_title
;
 Molecular isomerism induced Fe(ii) spin state difference based on the
 tautomerization of the 4(5)-methylimidazole group.
;
_journal_issue 13
_journal_name_full 'Dalton transactions (Cambridge, England : 2003)'
_journal_page_first 4218
_journal_page_last 4224
_journal_paper_doi 10.1039/c7dt00260b
_journal_volume 46
_journal_year 2017
_chemical_absolute_configuration rmad
_chemical_formula_moiety '4(C54 H75 Fe N9), 8(Cl O4)'
_chemical_formula_sum 'C216 H300 Cl8 Fe4 N36 O32'
_chemical_formula_weight 4419.92
_chemical_name_systematic
; 
 ? 
;
_space_group_IT_number 198
_symmetry_cell_setting cubic
_symmetry_space_group_name_Hall 'P 2ac 2ab 3'
_symmetry_space_group_name_H-M 'P 21 3'
_atom_sites_solution_hydrogens geom
_atom_sites_solution_primary direct
_atom_sites_solution_secondary difmap
_audit_creation_method SHELXL-97
_audit_update_record
;
2016-12-15 deposited with the CCDC.
2017-02-21 downloaded from the CCDC.
;
_cell_angle_alpha 90.00
_cell_angle_beta 90.00
_cell_angle_gamma 90.00
_cell_formula_units_Z 1
_cell_length_a 18.0504(9)
_cell_length_b 18.0504(9)
_cell_length_c 18.0504(9)
_cell_measurement_reflns_used 3943
_cell_measurement_temperature 293(2)
_cell_measurement_theta_max 16.71
_cell_measurement_theta_min 2.26
_cell_volume 5881.1(5)
_computing_structure_refinement 'SHELXL-97 (Sheldrick, 2008)'
_computing_structure_solution 'SHELXS-97 (Sheldrick, 2008)'
_diffrn_ambient_temperature 293(2)
_diffrn_measured_fraction_theta_full 0.995
_diffrn_measured_fraction_theta_max 0.995
_diffrn_measurement_device_type 'PHOTON 100 CMOS detector'
_diffrn_measurement_method 'omega scan'
_diffrn_radiation_monochromator graphite
_diffrn_radiation_source 'fine-focus sealed tube'
_diffrn_radiation_type MoK\a
_diffrn_radiation_wavelength 0.71073
_diffrn_reflns_av_R_equivalents 0.1093
_diffrn_reflns_av_sigmaI/netI 0.0703
_diffrn_reflns_limit_h_max 16
_diffrn_reflns_limit_h_min -23
_diffrn_reflns_limit_k_max 23
_diffrn_reflns_limit_k_min -23
_diffrn_reflns_limit_l_max 19
_diffrn_reflns_limit_l_min -23
_diffrn_reflns_number 39376
_diffrn_reflns_theta_full 27.61
_diffrn_reflns_theta_max 27.61
_diffrn_reflns_theta_min 1.60
_exptl_absorpt_coefficient_mu 0.405
_exptl_absorpt_correction_T_max 0.8814
_exptl_absorpt_correction_T_min 0.8814
_exptl_absorpt_correction_type multi-scan
_exptl_absorpt_process_details 'SADABS (Bruker, 2000)'
_exptl_crystal_colour red
_exptl_crystal_density_diffrn 1.248
_exptl_crystal_density_method 'not measured'
_exptl_crystal_description block
_exptl_crystal_F_000 2344
_exptl_crystal_size_max 0.32
_exptl_crystal_size_mid 0.32
_exptl_crystal_size_min 0.32
_refine_diff_density_max 0.585
_refine_diff_density_min -0.342
_refine_diff_density_rms 0.092
_refine_ls_abs_structure_details 'Flack H D (1983), Acta Cryst. A39, 876-881'
_refine_ls_abs_structure_Flack 0.03(5)
_refine_ls_extinction_method none
_refine_ls_goodness_of_fit_ref 0.980
_refine_ls_hydrogen_treatment constr
_refine_ls_matrix_type full
_refine_ls_number_parameters 223
_refine_ls_number_reflns 4557
_refine_ls_number_restraints 109
_refine_ls_restrained_S_all 1.006
_refine_ls_R_factor_all 0.1573
_refine_ls_R_factor_gt 0.1006
_refine_ls_shift/su_max 0.000
_refine_ls_shift/su_mean 0.000
_refine_ls_structure_factor_coef Fsqd
_refine_ls_weighting_details 'calc w=1/[\s^2^(Fo^2^)+(0.1908P)^2^+0.3133P] where P=(Fo^2^+2Fc^2^)/3'
_refine_ls_weighting_scheme calc
_refine_ls_wR_factor_gt 0.2464
_refine_ls_wR_factor_ref 0.2918
_reflns_number_gt 2713
_reflns_number_total 4557
_reflns_threshold_expression >2sigma(I)
_cod_data_source_file c7dt00260b2.cif
_cod_data_source_block 1
_cod_depositor_comments
;
The following automatic conversions were performed:

'_symmetry_cell_setting' value 'Cubic' changed to 'cubic' according
to
/usr/data/users/saulius/crontab/automatic-downloads/rss-feeds/RSC/lib/dictionaries/cif_core.dic
dictionary named 'cif_core.dic' version 2.4.2 from 2011-04-26.

Automatic conversion script
Id: cif_fix_values 4268 2015-11-12 08:31:59Z antanas 

 Adding full bibliography for 7042164--7042166.cif.
;
_cod_original_sg_symbol_H-M 'P2(1)3  '
_cod_database_code 7042164

loop_
_symmetry_equiv_pos_as_xyz
'x, y, z'
'-x+1/2, -y, z+1/2'
'-x, y+1/2, -z+1/2'
'x+1/2, -y+1/2, -z'
'z, x, y'
'z+1/2, -x+1/2, -y'
'-z+1/2, -x, y+1/2'
'-z, x+1/2, -y+1/2'
'y, z, x'
'-y, z+1/2, -x+1/2'
'y+1/2, -z+1/2, -x'
'-y+1/2, -z, x+1/2'

loop_
_atom_site_label
_atom_site_type_symbol
_atom_site_fract_x
_atom_site_fract_y
_atom_site_fract_z
_atom_site_U_iso_or_equiv
_atom_site_adp_type
_atom_site_occupancy
_atom_site_symmetry_multiplicity
_atom_site_calc_flag
_atom_site_refinement_flags
_atom_site_disorder_assembly
_atom_site_disorder_group
Cl2 Cl 0.02326(11) 0.52326(11) 0.97674(11) 0.0722(8) Uiso 1 3 d SDU . .
O3 O 0.0695(4) 0.5695(4) 0.9305(4) 0.161(8) Uiso 0.226(5) 1 d PDU A 3
O4 O 0.0431(9) 0.5380(9) 1.0511(6) 0.176(7) Uiso 0.679(15) 1 d PDU A 3
O3' O -0.0227(5) 0.4773(5) 1.0227(5) 0.126(10) Uiso 0.107(5) 1 d PDU A 4
O4' O -0.0034(16) 0.5971(9) 0.981(2) 0.192(12) Uiso 0.321(15) 1 d PDU A 4
Cl1 Cl 0.51339(17) 0.48661(17) 0.98661(17) 0.1117(14) Uiso 1 3 d SDU . .
O1 O 0.5552(6) 0.5163(8) 1.0471(7) 0.147(6) Uiso 0.64(2) 1 d PDU B 1
O2 O 0.5584(5) 0.4416(5) 0.9416(5) 0.158(8) Uiso 0.214(7) 1 d PDU B 1
O1' O 0.5544(13) 0.5332(8) 0.9387(12) 0.152(9) Uiso 0.36(2) 1 d PDU B 2
O2' O 0.4671(5) 0.5329(5) 1.0329(5) 0.154(11) Uiso 0.120(7) 1 d PDU B 2
C1 C 0.2947(4) 0.3042(4) 0.9119(4) 0.0565(16) Uani 1 1 d . . .
C2 C 0.1838(5) 0.3470(5) 0.9011(6) 0.085(2) Uani 1 1 d . . .
H2A H 0.1405 0.3764 0.9066 0.102 Uiso 1 1 calc R . .
C3 C 0.1915(5) 0.2845(5) 0.8572(5) 0.085(2) Uani 1 1 d . . .
H3A H 0.1545 0.2642 0.8258 0.102 Uiso 1 1 calc R . .
C4 C 0.3708(4) 0.2864(4) 0.9340(4) 0.0556(16) Uani 1 1 d . . .
H4B H 0.3979 0.3179 0.9663 0.067 Uiso 1 1 calc R . .
C5 C 0.4751(4) 0.2062(4) 0.9317(4) 0.0609(16) Uani 1 1 d . . .
H5A H 0.4726 0.1532 0.9477 0.073 Uiso 1 1 calc R . .
C6 C 0.5250(3) 0.2094(4) 0.8642(4) 0.0574(15) Uani 1 1 d . . .
C7 C 0.5695(4) 0.1509(4) 0.8460(5) 0.070(2) Uani 1 1 d . . .
H7A H 0.5666 0.1066 0.8743 0.084 Uiso 1 1 calc R . .
C8 C 0.6182(4) 0.1549(5) 0.7877(6) 0.088(3) Uani 1 1 d . . .
H8A H 0.6490 0.1139 0.7757 0.106 Uiso 1 1 calc R . .
C9 C 0.6217(5) 0.2191(6) 0.7468(5) 0.094(3) Uani 1 1 d . . .
H9A H 0.6546 0.2220 0.7058 0.113 Uiso 1 1 calc R . .
C10 C 0.5790(5) 0.2779(6) 0.7640(6) 0.089(3) Uani 1 1 d . . .
H10A H 0.5826 0.3223 0.7360 0.107 Uiso 1 1 calc R . .
C11 C 0.5300(4) 0.2732(4) 0.8227(4) 0.0648(17) Uani 1 1 d . . .
H11A H 0.4995 0.3144 0.8345 0.078 Uiso 1 1 calc R . .
C12 C 0.5085(4) 0.2491(5) 0.9946(4) 0.074(2) Uani 1 1 d . . .
H12A H 0.5583 0.2301 1.0050 0.112 Uiso 1 1 calc R . .
H12B H 0.4774 0.2437 1.0388 0.112 Uiso 1 1 calc R . .
H12C H 0.5117 0.3016 0.9811 0.112 Uiso 1 1 calc R . .
C13 C 0.2671(7) 0.4208(5) 0.9839(7) 0.111(3) Uani 1 1 d DU . .
H13A H 0.3147 0.4108 1.0093 0.134 Uiso 1 1 calc R . .
H13B H 0.2281 0.4250 1.0223 0.134 Uiso 1 1 calc R . .
C14 C 0.2729(8) 0.4932(5) 0.9431(8) 0.139(3) Uani 1 1 d DU . .
H14A H 0.3169 0.4925 0.9105 0.166 Uiso 1 1 calc R . .
H14B H 0.2284 0.5003 0.9118 0.166 Uiso 1 1 calc R . .
C15 C 0.2793(11) 0.5558(6) 0.9973(10) 0.173(4) Uani 1 1 d DU . .
H15A H 0.2381 0.5518 1.0334 0.208 Uiso 1 1 calc R . .
H15B H 0.3262 0.5500 1.0251 0.208 Uiso 1 1 calc R . .
C16 C 0.2778(13) 0.6299(6) 0.9649(11) 0.202(5) Uani 1 1 d DU . .
H16A H 0.2303 0.6379 0.9386 0.242 Uiso 1 1 calc R . .
H16B H 0.3187 0.6353 0.9287 0.242 Uiso 1 1 calc R . .
C17 C 0.2867(14) 0.6887(9) 1.0286(12) 0.224(6) Uani 1 1 d DU . .
H17A H 0.2379 0.6993 1.0512 0.269 Uiso 1 1 calc R . .
H17B H 0.3199 0.6691 1.0677 0.269 Uiso 1 1 calc R . .
C18 C 0.3184(14) 0.7572(11) 0.9967(15) 0.276(9) Uani 1 1 d DU . .
H18A H 0.2845 0.7982 0.9959 0.413 Uiso 1 1 d R . .
H18B H 0.3414 0.7501 0.9495 0.413 Uiso 1 1 d R . .
H18C H 0.3575 0.7714 1.0298 0.413 Uiso 1 1 d R . .
Fe1 Fe 0.32789(4) 0.17211(4) 0.82789(4) 0.0464(4) Uani 1 3 d S . .
N1 N 0.2596(3) 0.2577(3) 0.8667(3) 0.0587(14) Uani 1 1 d . . .
N2 N 0.2494(4) 0.3580(3) 0.9345(4) 0.0728(17) Uani 1 1 d . . .
N3 N 0.3990(3) 0.2284(3) 0.9090(3) 0.0504(12) Uani 1 1 d . . .

loop_
_atom_site_aniso_label
_atom_site_aniso_U_11
_atom_site_aniso_U_22
_atom_site_aniso_U_33
_atom_site_aniso_U_23
_atom_site_aniso_U_13
_atom_site_aniso_U_12
C1 0.061(4) 0.059(4) 0.050(3) -0.002(3) 0.009(3) 0.003(3)
C2 0.061(5) 0.083(5) 0.111(6) 0.001(5) 0.005(4) 0.024(4)
C3 0.066(5) 0.106(7) 0.083(5) 0.014(5) -0.003(4) -0.002(4)
C4 0.053(4) 0.062(4) 0.051(4) 0.005(3) -0.007(3) -0.008(3)
C5 0.050(4) 0.061(4) 0.071(4) 0.010(3) -0.002(3) -0.002(3)
C6 0.043(3) 0.059(4) 0.070(4) 0.007(3) -0.007(3) -0.007(3)
C7 0.053(4) 0.055(4) 0.102(6) -0.007(4) 0.000(4) -0.006(3)
C8 0.063(5) 0.081(6) 0.121(7) -0.052(5) 0.004(5) -0.008(4)
C9 0.078(6) 0.102(7) 0.102(7) -0.019(6) 0.027(5) -0.020(5)
C10 0.062(5) 0.099(7) 0.106(7) 0.018(5) 0.010(5) -0.025(5)
C11 0.050(3) 0.068(4) 0.076(4) 0.006(4) 0.002(3) -0.005(3)
C12 0.052(4) 0.111(6) 0.060(4) 0.009(4) -0.010(3) -0.012(4)
C13 0.106(6) 0.075(5) 0.154(8) -0.017(6) 0.003(6) 0.012(5)
C14 0.142(7) 0.086(6) 0.188(9) -0.013(6) -0.019(7) -0.009(6)
C15 0.180(8) 0.108(7) 0.231(10) -0.011(7) 0.000(8) -0.011(7)
C16 0.225(10) 0.122(8) 0.258(12) -0.008(9) 0.007(10) -0.009(9)
C17 0.264(12) 0.139(10) 0.270(13) -0.006(10) 0.009(12) -0.022(10)
C18 0.34(2) 0.207(16) 0.280(18) 0.017(16) -0.004(19) -0.023(17)
Fe1 0.0464(4) 0.0464(4) 0.0464(4) 0.0002(4) -0.0002(4) 0.0002(4)
N1 0.048(3) 0.070(4) 0.058(3) 0.008(3) 0.000(2) 0.010(3)
N2 0.079(4) 0.058(3) 0.081(4) -0.008(3) 0.009(3) 0.011(3)
N3 0.043(3) 0.049(3) 0.059(3) 0.010(2) -0.001(2) 0.001(2)

loop_
_atom_type_symbol
_atom_type_description
_atom_type_scat_dispersion_real
_atom_type_scat_dispersion_imag
_atom_type_scat_source
C C 0.0033 0.0016 'International Tables Vol C Tables 4.2.6.8 and 6.1.1.4'
H H 0.0000 0.0000 'International Tables Vol C Tables 4.2.6.8 and 6.1.1.4'
N N 0.0061 0.0033 'International Tables Vol C Tables 4.2.6.8 and 6.1.1.4'
O O 0.0106 0.0060 'International Tables Vol C Tables 4.2.6.8 and 6.1.1.4'
Cl Cl 0.1484 0.1585 'International Tables Vol C Tables 4.2.6.8 and 6.1.1.4'
Fe Fe 0.3463 0.8444 'International Tables Vol C Tables 4.2.6.8 and 6.1.1.4'

loop_
_geom_angle_atom_site_label_1
_geom_angle_atom_site_label_2
_geom_angle_atom_site_label_3
_geom_angle
_geom_angle_site_symmetry_1
_geom_angle_site_symmetry_3
O4 Cl2 O4 111.8(5) . 8_656
O4 Cl2 O4 111.8(5) . 11_466
O4 Cl2 O4 111.8(5) 8_656 11_466
O4 Cl2 O4' 56.7(14) . 11_466
O4 Cl2 O4' 165.6(17) 8_656 11_466
O4 Cl2 O4' 81.9(16) 11_466 11_466
O4 Cl2 O4' 165.6(17) . 8_656
O4 Cl2 O4' 81.9(17) 8_656 8_656
O4 Cl2 O4' 56.7(14) 11_466 8_656
O4' Cl2 O4' 110.5(8) 11_466 8_656
O4 Cl2 O4' 81.9(16) . .
O4 Cl2 O4' 56.7(14) 8_656 .
O4 Cl2 O4' 165.6(17) 11_466 .
O4' Cl2 O4' 110.5(8) 11_466 .
O4' Cl2 O4' 110.5(8) 8_656 .
O4 Cl2 O3' 72.9(6) . .
O4 Cl2 O3' 72.9(6) 8_656 .
O4 Cl2 O3' 72.9(6) 11_466 .
O4' Cl2 O3' 108.4(8) 11_466 .
O4' Cl2 O3' 108.4(8) 8_656 .
O4' Cl2 O3' 108.4(8) . .
O4 Cl2 O3 107.1(6) . .
O4 Cl2 O3 107.1(6) 8_656 .
O4 Cl2 O3 107.1(6) 11_466 .
O4' Cl2 O3 71.6(8) 11_466 .
O4' Cl2 O3 71.6(8) 8_656 .
O4' Cl2 O3 71.6(8) . .
O3' Cl2 O3 180.0(4) . .
O2 Cl1 O1' 71.8(8) . 7_665
O2 Cl1 O1' 71.8(8) . .
O1' Cl1 O1' 110.7(7) 7_665 .
O2 Cl1 O1' 71.8(8) . 10_646
O1' Cl1 O1' 110.7(7) 7_665 10_646
O1' Cl1 O1' 110.7(7) . 10_646
O2 Cl1 O1 110.6(5) . .
O1' Cl1 O1 54.6(10) 7_665 .
O1' Cl1 O1 88.1(12) . .
O1' Cl1 O1 160.2(12) 10_646 .
O2 Cl1 O1 110.6(5) . 7_665
O1' Cl1 O1 88.1(12) 7_665 7_665
O1' Cl1 O1 160.2(12) . 7_665
O1' Cl1 O1 54.6(10) 10_646 7_665
O1 Cl1 O1 108.3(6) . 7_665
O2 Cl1 O1 110.6(5) . 10_646
O1' Cl1 O1 160.2(12) 7_665 10_646
O1' Cl1 O1 54.6(10) . 10_646
O1' Cl1 O1 88.1(12) 10_646 10_646
O1 Cl1 O1 108.3(6) . 10_646
O1 Cl1 O1 108.3(6) 7_665 10_646
O2 Cl1 O2' 180.0(5) . .
O1' Cl1 O2' 108.2(8) 7_665 .
O1' Cl1 O2' 108.2(8) . .
O1' Cl1 O2' 108.2(8) 10_646 .
O1 Cl1 O2' 69.4(5) . .
O1 Cl1 O2' 69.4(5) 7_665 .
O1 Cl1 O2' 69.4(5) 10_646 .
N1 C1 N2 110.9(6) . .
N1 C1 C4 118.3(6) . .
N2 C1 C4 130.6(7) . .
N2 C2 C3 106.7(7) . .
N2 C2 H2A 126.6 . .
C3 C2 H2A 126.6 . .
N1 C3 C2 108.4(8) . .
N1 C3 H3A 125.8 . .
C2 C3 H3A 125.8 . .
N3 C4 C1 117.8(6) . .
N3 C4 H4B 121.1 . .
C1 C4 H4B 121.1 . .
N3 C5 C12 116.2(6) . .
N3 C5 C6 108.5(5) . .
C12 C5 C6 110.4(6) . .
N3 C5 H5A 107.1 . .
C12 C5 H5A 107.1 . .
C6 C5 H5A 107.1 . .
C7 C6 C11 118.5(7) . .
C7 C6 C5 120.8(6) . .
C11 C6 C5 120.5(6) . .
C6 C7 C8 121.3(8) . .
C6 C7 H7A 119.4 . .
C8 C7 H7A 119.4 . .
C7 C8 C9 119.0(8) . .
C7 C8 H8A 120.5 . .
C9 C8 H8A 120.5 . .
C10 C9 C8 120.9(8) . .
C10 C9 H9A 119.6 . .
C8 C9 H9A 119.6 . .
C9 C10 C11 119.6(9) . .
C9 C10 H10A 120.2 . .
C11 C10 H10A 120.2 . .
C6 C11 C10 120.7(8) . .
C6 C11 H11A 119.6 . .
C10 C11 H11A 119.6 . .
C5 C12 H12A 109.5 . .
C5 C12 H12B 109.5 . .
H12A C12 H12B 109.5 . .
C5 C12 H12C 109.5 . .
H12A C12 H12C 109.5 . .
H12B C12 H12C 109.5 . .
N2 C13 C14 112.7(10) . .
N2 C13 H13A 109.0 . .
C14 C13 H13A 109.0 . .
N2 C13 H13B 109.0 . .
C14 C13 H13B 109.0 . .
H13A C13 H13B 107.8 . .
C15 C14 C13 110.0(11) . .
C15 C14 H14A 109.7 . .
C13 C14 H14A 109.7 . .
C15 C14 H14B 109.7 . .
C13 C14 H14B 109.7 . .
H14A C14 H14B 108.2 . .
C16 C15 C14 115.3(13) . .
C16 C15 H15A 108.4 . .
C14 C15 H15A 108.4 . .
C16 C15 H15B 108.4 . .
C14 C15 H15B 108.4 . .
H15A C15 H15B 107.5 . .
C15 C16 C17 108.8(13) . .
C15 C16 H16A 109.9 . .
C17 C16 H16A 109.9 . .
C15 C16 H16B 109.9 . .
C17 C16 H16B 109.9 . .
H16A C16 H16B 108.3 . .
C18 C17 C16 108.5(14) . .
C18 C17 H17A 110.0 . .
C16 C17 H17A 110.0 . .
C18 C17 H17B 110.0 . .
C16 C17 H17B 110.0 . .
H17A C17 H17B 108.4 . .
C17 C18 H18A 113.8 . .
C17 C18 H18B 113.8 . .
H18A C18 H18B 111.5 . .
C17 C18 H18C 105.4 . .
H18A C18 H18C 105.8 . .
H18B C18 H18C 105.7 . .
N1 Fe1 N1 90.5(2) 12_565 6_456
N1 Fe1 N1 90.5(2) 12_565 .
N1 Fe1 N1 90.5(2) 6_456 .
N1 Fe1 N3 167.7(2) 12_565 .
N1 Fe1 N3 91.4(2) 6_456 .
N1 Fe1 N3 77.3(2) . .
N1 Fe1 N3 77.3(2) 12_565 12_565
N1 Fe1 N3 167.7(2) 6_456 12_565
N1 Fe1 N3 91.4(2) . 12_565
N3 Fe1 N3 100.89(17) . 12_565
N1 Fe1 N3 91.4(2) 12_565 6_456
N1 Fe1 N3 77.3(2) 6_456 6_456
N1 Fe1 N3 167.7(2) . 6_456
N3 Fe1 N3 100.89(17) . 6_456
N3 Fe1 N3 100.89(17) 12_565 6_456
C1 N1 C3 106.7(7) . .
C1 N1 Fe1 113.0(4) . .
C3 N1 Fe1 140.1(6) . .
C1 N2 C2 107.2(7) . .
C1 N2 C13 127.7(8) . .
C2 N2 C13 125.1(7) . .
C4 N3 C5 120.1(6) . .
C4 N3 Fe1 113.0(4) . .
C5 N3 Fe1 126.8(4) . .

loop_
_geom_bond_atom_site_label_1
_geom_bond_atom_site_label_2
_geom_bond_distance
_geom_bond_site_symmetry_2
Cl2 O4 1.415(9) .
Cl2 O4 1.415(9) 8_656
Cl2 O4 1.415(9) 11_466
Cl2 O4' 1.418(11) 11_466
Cl2 O4' 1.418(11) 8_656
Cl2 O4' 1.418(11) .
Cl2 O3' 1.437(15) .
Cl2 O3 1.445(14) .
Cl1 O2 1.408(14) .
Cl1 O1' 1.416(10) 7_665
Cl1 O1' 1.416(10) .
Cl1 O1' 1.416(10) 10_646
Cl1 O1 1.432(9) .
Cl1 O1 1.432(9) 7_665
Cl1 O1 1.432(9) 10_646
Cl1 O2' 1.448(15) .
C1 N1 1.330(9) .
C1 N2 1.334(9) .
C1 C4 1.468(10) .
C2 N2 1.343(11) .
C2 C3 1.386(13) .
C2 H2A 0.9500 .
C3 N1 1.332(10) .
C3 H3A 0.9500 .
C4 N3 1.248(8) .
C4 H4B 0.9500 .
C5 N3 1.488(8) .
C5 C12 1.501(11) .
C5 C6 1.518(10) .
C5 H5A 1.0000 .
C6 C7 1.367(9) .
C6 C11 1.376(9) .
C7 C8 1.374(11) .
C7 H7A 0.9500 .
C8 C9 1.376(13) .
C8 H8A 0.9500 .
C9 C10 1.348(14) .
C9 H9A 0.9500 .
C10 C11 1.382(11) .
C10 H10A 0.9500 .
C11 H11A 0.9500 .
C12 H12A 0.9800 .
C12 H12B 0.9800 .
C12 H12C 0.9800 .
C13 N2 1.478(12) .
C13 C14 1.502(12) .
C13 H13A 0.9900 .
C13 H13B 0.9900 .
C14 C15 1.499(13) .
C14 H14A 0.9900 .
C14 H14B 0.9900 .
C15 C16 1.461(14) .
C15 H15A 0.9900 .
C15 H15B 0.9900 .
C16 C17 1.573(16) .
C16 H16A 0.9900 .
C16 H16B 0.9900 .
C17 C18 1.479(16) .
C17 H17A 0.9900 .
C17 H17B 0.9900 .
C18 H18A 0.9605 .
C18 H18B 0.9567 .
C18 H18C 0.9599 .
Fe1 N1 2.096(6) 12_565
Fe1 N1 2.096(6) 6_456
Fe1 N1 2.096(6) .
Fe1 N3 2.196(6) .
Fe1 N3 2.196(6) 12_565
Fe1 N3 2.196(6) 6_456
